data_7105949
loop_
_publ_author_name
L
'Laura Hancock'
'Lydia Gilday'
'Nathan Kilah'
'Christopher Serpell'
'Paul Beer'

_publ_section_title
;
 A New Synthetic Route to Chloride Selective [2]Catenanes
;
_journal_name_full Chem.Commun.
_journal_page_first 1725
_journal_paper_doi 10.1039/c0cc04683c
_journal_volume 47
_journal_year 2011
_chemical_formula_moiety
;
C32 H38 N2 O9, C30 H36 N3 O8, Cl, 0.68(C H Cl3)
;
_chemical_formula_sum 'C62.68 H74.68 Cl3.04 N5 O17'
_chemical_formula_weight 1277.94
_space_group_IT_number 2
_symmetry_cell_setting triclinic
_symmetry_space_group_name_Hall '-P 1'
_symmetry_space_group_name_H-M 'P -1'
_atom_sites_solution_hydrogens difmap
_atom_sites_solution_primary direct
_audit_creation_date 10-09-28
_audit_creation_method CRYSTALS_ver_14.07
_audit_update_record
;
2010-10-06 - Report by Nathan L. Kilah
for Paul D. Beer, Lydia C. Gilday
and Laura M. Hancock

2010-10-06 - Passes Checkcif with minor warnings.
;
_cell_angle_alpha 114.1468(4)
_cell_angle_beta 97.4460(4)
_cell_angle_gamma 102.6071(4)
_cell_formula_units_Z 2
_cell_length_a 11.8388(1)
_cell_length_b 17.4493(1)
_cell_length_c 17.8692(2)
_cell_measurement_reflns_used 14335
_cell_measurement_temperature 150
_cell_measurement_theta_max 27
_cell_measurement_theta_min 5
_cell_volume 3186.35(5)
_computing_cell_refinement 'DENZO/SCALEPACK (Otwinowski & Minor, 1997)'
_computing_data_collection 'COLLECT (Nonius, 2001).'
_computing_data_reduction 'DENZO/SCALEPACK (Otwinowski & Minor, 1997)'
_computing_molecular_graphics 'ORTEP3 (Farrugia, 1997)'
_computing_publication_material 'CRYSTALS (Betteridge et al., 2003)'
_computing_structure_refinement 'CRYSTALS (Betteridge et al., 2003)'
_computing_structure_solution 'SUPERFLIP (Palatinus & Chapuis, 2007)'
_diffrn_ambient_temperature 150
_diffrn_measured_fraction_theta_full 0.991
_diffrn_measured_fraction_theta_max 0.989
_diffrn_measurement_device Area
_diffrn_measurement_device_type 'Nonius KappaCCD'
_diffrn_measurement_method \w
_diffrn_radiation_monochromator graphite
_diffrn_radiation_type 'Mo K\a'
_diffrn_radiation_wavelength 0.71073
_diffrn_reflns_av_R_equivalents 0.025
_diffrn_reflns_limit_h_max 15
_diffrn_reflns_limit_h_min -15
_diffrn_reflns_limit_k_max 22
_diffrn_reflns_limit_k_min -22
_diffrn_reflns_limit_l_max 23
_diffrn_reflns_limit_l_min -23
_diffrn_reflns_number 26903
_diffrn_reflns_theta_full 26.951
_diffrn_reflns_theta_max 27.501
_diffrn_reflns_theta_min 5.129
_diffrn_standards_number 0
_exptl_absorpt_coefficient_mu 0.218
_exptl_absorpt_correction_T_max 1.00
_exptl_absorpt_correction_T_min 0.768
_exptl_absorpt_correction_type multi-scan
_exptl_absorpt_process_details 'DENZO/SCALEPACK (Otwinowski & Minor, 1997)'
_exptl_crystal_colour yellow
_exptl_crystal_density_diffrn 1.332
_exptl_crystal_density_method 'not measured'
_exptl_crystal_description prism
_exptl_crystal_F_000 1346.901
_exptl_crystal_size_max 0.470
_exptl_crystal_size_mid 0.230
_exptl_crystal_size_min 0.120
_refine_diff_density_max 1.53
_refine_diff_density_min -0.70
_refine_ls_extinction_method None
_refine_ls_goodness_of_fit_ref 0.9236
_refine_ls_hydrogen_treatment constr
_refine_ls_matrix_type full
_refine_ls_number_parameters 884
_refine_ls_number_reflns 14470
_refine_ls_number_restraints 297
_refine_ls_R_factor_all 0.0645
_refine_ls_R_factor_gt 0.0512
_refine_ls_shift/su_max 0.0027246
_refine_ls_shift/su_mean 0.0000496
_refine_ls_structure_factor_coef Fsqd
_refine_ls_weighting_details
;
Method, part 1, Chebychev polynomial, (Watkin, 1994, Prince, 1982)
[weight] = 1.0/[A~0~*T~0~(x)+A~1~*T~1~(x) ... +A~n-1~]*T~n-1~(x)]
where A~i~ are the Chebychev coefficients listed below and x= Fcalc/Fmax
Method = Robust Weighting (Prince, 1982)
W = [weight] * [1-(deltaF/6*sigmaF)^2^]^2^
A~i~ are:
73.4 118. 68.2 27.0 5.89
;
_refine_ls_weighting_scheme calc
_refine_ls_wR_factor_all 0.1345
_refine_ls_wR_factor_gt 0.1217
_refine_ls_wR_factor_ref 0.1342
_reflns_limit_h_max 15
_reflns_limit_h_min -15
_reflns_limit_k_max 20
_reflns_limit_k_min -22
_reflns_limit_l_max 23
_reflns_limit_l_min 0
_reflns_number_gt 11819
_reflns_number_total 14487
_reflns_threshold_expression I>2.0\s(I)
_oxford_diffrn_Wilson_B_factor 3.11
_oxford_diffrn_Wilson_scale 1.32
_oxford_refine_ls_r_factor_ref 0.0645
_oxford_refine_ls_scale 0.8194(16)
_oxford_reflns_number_all 14477
_oxford_reflns_threshold_expression_ref I>-3.0\s(I)
_oxford_structure_analysis_title '9251910 072NLK10'
_cod_data_source_file C0CC04683C.TXT
_cod_data_source_block 4Cl
_cod_original_sg_symbol_Hall '-P 1 '
_cod_original_sg_symbol_H-M 'P -1 '
_cod_database_code 7105949

loop_
_symmetry_equiv_pos_as_xyz
x,y,z
-x,-y,-z

loop_
_atom_site_label
_atom_site_type_symbol
_atom_site_fract_x
_atom_site_fract_y
_atom_site_fract_z
_atom_site_U_iso_or_equiv
_atom_site_occupancy
_atom_site_adp_type
_atom_site_refinement_flags_posn
_atom_site_refinement_flags_adp
_atom_site_refinement_flags_occupancy
_atom_site_disorder_assembly
_atom_site_disorder_group
_oxford_atom_site_special_shape
_atom_site_attached_hydrogens
Cl1 Cl 0.05539(4) 0.25134(3) 0.49685(3) 0.0343 1.0000 Uani . . . . . . .
Cl2 Cl 0.30241(13) -0.07916(9) 0.08795(9) 0.0949 0.680(2) Uani D . P . 2 . .
C3 C 0.2287(3) -0.0591(2) 0.00930(19) 0.0651 0.680(2) Uani D . P . 2 . .
Cl4 Cl 0.15334(10) 0.01686(7) 0.05462(6) 0.0659 0.680(2) Uani D . P . 2 . .
Cl5 Cl 0.33506(10) -0.01701(8) -0.03786(9) 0.0807 0.680(2) Uani D . P . 2 . .
O6 O 0.02170(13) -0.01897(9) 0.28408(9) 0.0382 1.0000 Uani . . . . . . .
C7 C -0.08149(18) 0.00565(13) 0.30616(13) 0.0379 1.0000 Uani . . . . . . .
C8 C -0.11772(19) 0.05007(13) 0.25446(14) 0.0412 1.0000 Uani . . . . . . .
N9 N -0.02940(15) 0.13395(10) 0.27916(10) 0.0347 1.0000 Uani . . . . . . .
C10 C 0.00205(17) 0.15958(12) 0.22187(12) 0.0333 1.0000 Uani . . . . . . .
O11 O -0.03739(15) 0.11470(10) 0.14521(9) 0.0487 1.0000 Uani . . . . . . .
C12 C 0.09068(16) 0.24922(11) 0.25537(12) 0.0298 1.0000 Uani . . . . . . .
C13 C 0.14237(16) 0.30475(12) 0.34065(11) 0.0294 1.0000 Uani . . . . . . .
C14 C 0.22303(15) 0.38696(11) 0.36534(11) 0.0287 1.0000 Uani . . . . . . .
C15 C 0.28602(16) 0.45174(11) 0.45577(12) 0.0300 1.0000 Uani . . . . . . .
O16 O 0.36230(13) 0.51969(9) 0.47063(9) 0.0396 1.0000 Uani . . . . . . .
N17 N 0.25498(14) 0.43152(10) 0.51632(10) 0.0323 1.0000 Uani . . . . . . .
C18 C 0.31910(17) 0.48835(12) 0.60438(12) 0.0335 1.0000 Uani . . . . . . .
C19 C 0.26580(18) 0.45262(13) 0.66062(13) 0.0368 1.0000 Uani . . . . . . .
O20 O 0.33385(13) 0.50296(9) 0.74664(9) 0.0396 1.0000 Uani . . . . . . .
C21 C 0.42221(18) 0.47278(12) 0.77299(12) 0.0340 1.0000 Uani . . . . . . .
C22 C 0.46522(19) 0.50785(13) 0.86014(12) 0.0382 1.0000 Uani . . . . . . .
C23 C 0.55160(19) 0.48026(14) 0.89298(12) 0.0394 1.0000 Uani . . . . . . .
C24 C 0.59626(18) 0.41722(13) 0.83982(13) 0.0366 1.0000 Uani . . . . . . .
O25 O 0.68307(14) 0.39419(11) 0.87812(10) 0.0456 1.0000 Uani . . . . . . .
C26 C 0.68930(19) 0.30638(16) 0.83242(14) 0.0426 1.0000 Uani . . . . . . .
C27 C 0.58433(19) 0.24187(15) 0.83578(14) 0.0413 1.0000 Uani . . . . . . .
O28 O 0.58074(14) 0.15522(10) 0.78008(10) 0.0451 1.0000 Uani . . . . . . .
C29 C 0.4800(2) 0.09138(16) 0.77755(16) 0.0482 1.0000 Uani . . . . . . .
C30 C 0.4806(2) 0.00136(16) 0.71796(17) 0.0496 1.0000 Uani . . . . . . .
O31 O 0.44043(14) -0.01449(10) 0.63289(11) 0.0470 1.0000 Uani . . . . . . .
C32 C 0.4539(2) -0.09479(15) 0.57568(17) 0.0480 1.0000 Uani . . . . . . .
C33 C 0.3999(2) -0.11463(16) 0.48714(17) 0.0498 1.0000 Uani . . . . . . .
O34 O 0.27287(13) -0.13816(11) 0.47389(11) 0.0472 1.0000 Uani . . . . . . .
C35 C 0.21105(18) -0.11134(12) 0.42313(13) 0.0368 1.0000 Uani . . . . . . .
C36 C 0.10667(17) -0.09454(13) 0.44212(13) 0.0354 1.0000 Uani . . . . . . .
C37 C 0.03944(17) -0.06521(12) 0.39596(13) 0.0343 1.0000 Uani . . . . . . .
C38 C 0.07754(17) -0.05274(12) 0.33034(12) 0.0332 1.0000 Uani . . . . . . .
C39 C 0.17998(19) -0.07310(13) 0.30947(13) 0.0388 1.0000 Uani . . . . . . .
C40 C 0.24651(19) -0.10245(13) 0.35528(14) 0.0406 1.0000 Uani . . . . . . .
C41 C 0.5545(2) 0.38308(14) 0.75312(13) 0.0408 1.0000 Uani . . . . . . .
C42 C 0.46789(19) 0.41104(13) 0.71986(12) 0.0384 1.0000 Uani . . . . . . .
C43 C 0.24899(16) 0.41113(12) 0.30373(12) 0.0307 1.0000 Uani . . . . . . .
N44 N 0.19796(14) 0.35713(10) 0.22127(10) 0.0310 1.0000 Uani . . . . . . .
C45 C 0.12036(17) 0.27695(12) 0.19625(12) 0.0317 1.0000 Uani . . . . . . .
C46 C 0.2277(2) 0.38717(14) 0.15768(13) 0.0402 1.0000 Uani . . . . . . .
O47 O 0.28853(14) 0.21778(11) 0.77646(10) 0.0468 1.0000 Uani . . . . . . .
C48 C 0.23319(16) 0.24501(13) 0.73472(12) 0.0336 1.0000 Uani . . . . . . .
N49 N 0.22725(14) 0.21714(11) 0.65196(10) 0.0326 1.0000 Uani . . . . . . .
C50 C 0.28797(18) 0.15466(13) 0.60865(13) 0.0354 1.0000 Uani . . . . . . .
C51 C 0.27683(17) 0.14179(12) 0.51909(13) 0.0333 1.0000 Uani . . . . . . .
O52 O 0.34861(12) 0.22146(9) 0.52332(8) 0.0345 1.0000 Uani . . . . . . .
C53 C 0.35487(15) 0.22253(11) 0.44738(11) 0.0287 1.0000 Uani . . . . . . .
C54 C 0.28551(16) 0.15596(12) 0.36914(12) 0.0317 1.0000 Uani . . . . . . .
C55 C 0.30481(17) 0.15927(12) 0.29576(12) 0.0344 1.0000 Uani . . . . . . .
C56 C 0.39131(17) 0.22955(13) 0.29921(12) 0.0339 1.0000 Uani . . . . . . .
O57 O 0.40397(15) 0.22516(11) 0.22258(9) 0.0501 1.0000 Uani . . . . . . .
C58 C 0.49210(19) 0.29444(14) 0.22247(13) 0.0395 1.0000 Uani . . . . . . .
C59 C 0.4991(2) 0.26867(15) 0.13263(14) 0.0424 1.0000 Uani . . . . . . .
O60 O 0.38835(16) 0.25903(14) 0.08492(10) 0.0570 1.0000 Uani . . . . . . .
C61 C 0.3856(2) 0.23679(18) -0.00132(14) 0.0523 1.0000 Uani . . . . . . .
C62 C 0.2636(3) 0.18252(16) -0.05500(14) 0.0513 1.0000 Uani . . . . . . .
O63 O 0.18231(15) 0.23242(10) -0.03610(9) 0.0485 1.0000 Uani D U . . . . .
C64 C 0.0671(3) 0.18165(19) -0.09068(17) 0.0753 1.0000 Uani D U . . . . .
C65 C -0.0165(2) 0.2359(2) -0.07509(14) 0.0644 1.0000 Uani D U . . . . .
O66 O -0.03714(16) 0.25686(15) 0.00630(11) 0.0652 1.0000 Uani D U . . . . .
C67 C -0.1160(3) 0.3150(3) 0.0242(2) 0.0495 0.680(2) Uani D U P . 2 . .
C68 C -0.1094(3) 0.3581(2) 0.1182(2) 0.0457 0.680(2) Uani D U P . 2 . .
O69 O -0.1539(3) 0.28960(18) 0.13999(16) 0.0449 0.680(2) Uani D U P . 2 . .
C70 C -0.1487(4) 0.3156(3) 0.2243(3) 0.0384 0.680(2) Uani D U P . 2 . .
C71 C -0.0817(5) 0.3998(4) 0.2877(4) 0.0386 0.680(2) Uani D U P . 2 . .
C72 C -0.0786(6) 0.4197(4) 0.3725(5) 0.0388 0.680(2) Uani D U P . 2 . .
C73 C -0.1425(4) 0.3550(3) 0.3927(4) 0.0348 0.680(2) Uani D U P . 2 . .
O74 O -0.13835(13) 0.37895(9) 0.47557(9) 0.0412 1.0000 Uani D U . . . . .
C75 C -0.22077(18) 0.31715(14) 0.49090(14) 0.0404 1.0000 Uani D U . . . . .
C76 C -0.2140(2) 0.35794(16) 0.58407(15) 0.0442 1.0000 Uani . U . . . . .
N77 N -0.10852(15) 0.35498(11) 0.63302(11) 0.0374 1.0000 Uani . . . . . . .
C78 C -0.08555(19) 0.39325(13) 0.71758(13) 0.0372 1.0000 Uani . . . . . . .
O79 O -0.14729(16) 0.43720(12) 0.75515(11) 0.0541 1.0000 Uani . . . . . . .
C80 C 0.01716(18) 0.38164(13) 0.76565(12) 0.0353 1.0000 Uani . . . . . . .
C81 C 0.07430(17) 0.31933(12) 0.72699(12) 0.0321 1.0000 Uani . . . . . . .
C82 C 0.16965(17) 0.31116(13) 0.77399(12) 0.0336 1.0000 Uani . . . . . . .
C83 C 0.2080(2) 0.36516(16) 0.86091(14) 0.0478 1.0000 Uani . . . . . . .
C84 C 0.1516(3) 0.42695(19) 0.90005(15) 0.0603 1.0000 Uani . . . . . . .
C85 C 0.0563(2) 0.43463(16) 0.85284(15) 0.0520 1.0000 Uani . . . . . . .
C86 C -0.2051(6) 0.2728(4) 0.3297(4) 0.0403 0.680(2) Uani D U P . 2 . .
C87 C -0.2086(5) 0.2534(4) 0.2463(4) 0.0406 0.680(2) Uani D U P . 2 . .
C88 C 0.45671(16) 0.29818(12) 0.37748(12) 0.0323 1.0000 Uani . . . . . . .
C89 C 0.43851(16) 0.29418(12) 0.45115(12) 0.0303 1.0000 Uani . . . . . . .
C167 C -0.1542(5) 0.2562(5) 0.0012(4) 0.0462 0.320(2) Uani D U P . 3 . .
C168 C -0.1862(5) 0.2536(4) 0.0786(4) 0.0458 0.320(2) Uani D U P . 3 . .
O169 O -0.1059(5) 0.3303(4) 0.1503(3) 0.0421 0.320(2) Uani D U P . 3 . .
C170 C -0.1223(8) 0.3353(6) 0.2294(6) 0.0373 0.320(2) Uani D U P . 3 . .
C171 C -0.0539(10) 0.4082(8) 0.3013(8) 0.0402 0.320(2) Uani D U P . 3 . .
C172 C -0.0625(12) 0.4177(9) 0.3783(11) 0.0401 0.320(2) Uani D U P . 3 . .
C173 C -0.1371(7) 0.3585(6) 0.3895(9) 0.0453 0.320(2) Uani D U P . 3 . .
C186 C -0.2139(11) 0.2791(9) 0.3170(10) 0.0387 0.320(2) Uani D U P . 3 . .
C187 C -0.2043(10) 0.2687(8) 0.2356(7) 0.0377 0.320(2) Uani D U P . 3 . .
H31 H 0.1684 -0.1178 -0.0376 0.0787 0.680(2) Uiso . . P . 2 . .
H71 H -0.0615 0.0485 0.3670 0.0443 1.0000 Uiso . . . . . . .
H72 H -0.1468 -0.0467 0.2944 0.0448 1.0000 Uiso . . . . . . .
H81 H -0.1939 0.0611 0.2625 0.0493 1.0000 Uiso . . . . . . .
H82 H -0.1246 0.0135 0.1946 0.0482 1.0000 Uiso . . . . . . .
H131 H 0.1224 0.2871 0.3829 0.0348 1.0000 Uiso . . . . . . .
H181 H 0.3116 0.5467 0.6211 0.0381 1.0000 Uiso . . . . . . .
H182 H 0.4035 0.4918 0.6119 0.0387 1.0000 Uiso . . . . . . .
H191 H 0.1844 0.4573 0.6587 0.0442 1.0000 Uiso . . . . . . .
H192 H 0.2630 0.3906 0.6406 0.0430 1.0000 Uiso . . . . . . .
H221 H 0.4336 0.5503 0.8960 0.0448 1.0000 Uiso . . . . . . .
H231 H 0.5818 0.5044 0.9529 0.0466 1.0000 Uiso . . . . . . .
H261 H 0.7640 0.3038 0.8595 0.0493 1.0000 Uiso . . . . . . .
H262 H 0.6920 0.2941 0.7738 0.0490 1.0000 Uiso . . . . . . .
H271 H 0.5934 0.2476 0.8941 0.0486 1.0000 Uiso . . . . . . .
H272 H 0.5101 0.2532 0.8191 0.0485 1.0000 Uiso . . . . . . .
H291 H 0.4852 0.0946 0.8343 0.0569 1.0000 Uiso . . . . . . .
H292 H 0.4038 0.1021 0.7578 0.0569 1.0000 Uiso . . . . . . .
H301 H 0.5624 -0.0039 0.7282 0.0585 1.0000 Uiso . . . . . . .
H302 H 0.4270 -0.0419 0.7297 0.0596 1.0000 Uiso . . . . . . .
H322 H 0.4134 -0.1436 0.5878 0.0571 1.0000 Uiso . . . . . . .
H321 H 0.5401 -0.0914 0.5819 0.0569 1.0000 Uiso . . . . . . .
H331 H 0.4206 -0.1662 0.4471 0.0589 1.0000 Uiso . . . . . . .
H332 H 0.4292 -0.0630 0.4764 0.0592 1.0000 Uiso . . . . . . .
H361 H 0.0813 -0.1042 0.4869 0.0423 1.0000 Uiso . . . . . . .
H371 H -0.0312 -0.0538 0.4090 0.0401 1.0000 Uiso . . . . . . .
H391 H 0.2038 -0.0667 0.2623 0.0464 1.0000 Uiso . . . . . . .
H401 H 0.3153 -0.1162 0.3398 0.0482 1.0000 Uiso . . . . . . .
H411 H 0.5859 0.3409 0.7157 0.0482 1.0000 Uiso . . . . . . .
H421 H 0.4398 0.3861 0.6600 0.0463 1.0000 Uiso . . . . . . .
H431 H 0.3034 0.4662 0.3182 0.0357 1.0000 Uiso . . . . . . .
H451 H 0.0868 0.2417 0.1384 0.0374 1.0000 Uiso . . . . . . .
H462 H 0.1828 0.3422 0.1018 0.0613 1.0000 Uiso . . . . . . .
H461 H 0.2088 0.4414 0.1708 0.0610 1.0000 Uiso . . . . . . .
H463 H 0.3119 0.3978 0.1603 0.0611 1.0000 Uiso . . . . . . .
H502 H 0.3724 0.1771 0.6399 0.0423 1.0000 Uiso . . . . . . .
H501 H 0.2513 0.0968 0.6076 0.0423 1.0000 Uiso . . . . . . .
H511 H 0.3045 0.0914 0.4853 0.0381 1.0000 Uiso . . . . . . .
H512 H 0.1917 0.1308 0.4922 0.0388 1.0000 Uiso . . . . . . .
H541 H 0.2270 0.1087 0.3657 0.0388 1.0000 Uiso . . . . . . .
H551 H 0.2604 0.1133 0.2425 0.0402 1.0000 Uiso . . . . . . .
H581 H 0.5683 0.3028 0.2580 0.0478 1.0000 Uiso . . . . . . .
H582 H 0.4695 0.3496 0.2455 0.0469 1.0000 Uiso . . . . . . .
H591 H 0.5612 0.3154 0.1315 0.0524 1.0000 Uiso . . . . . . .
H592 H 0.5177 0.2135 0.1080 0.0502 1.0000 Uiso . . . . . . .
H611 H 0.4082 0.2913 -0.0064 0.0610 1.0000 Uiso . . . . . . .
H612 H 0.4424 0.2027 -0.0198 0.0622 1.0000 Uiso . . . . . . .
H621 H 0.2654 0.1612 -0.1159 0.0605 1.0000 Uiso . . . . . . .
H622 H 0.2383 0.1292 -0.0454 0.0615 1.0000 Uiso . . . . . . .
H642 H 0.0718 0.1595 -0.1500 0.0902 1.0000 Uiso . . . . . . .
H641 H 0.0367 0.1310 -0.0798 0.0907 1.0000 Uiso . . . . . . .
H652 H 0.0162 0.2916 -0.0809 0.0774 1.0000 Uiso . . . . . . .
H651 H -0.0930 0.2005 -0.1164 0.0775 1.0000 Uiso . . . . . . .
H672 H -0.0915 0.3600 0.0063 0.0588 0.680(2) Uiso . . P . 2 . .
H671 H -0.1973 0.2780 -0.0095 0.0595 0.680(2) Uiso . . P . 2 . .
H682 H -0.1598 0.3967 0.1292 0.0549 0.680(2) Uiso . . P . 2 . .
H681 H -0.0267 0.3909 0.1507 0.0547 0.680(2) Uiso . . P . 2 . .
H711 H -0.0380 0.4425 0.2747 0.0458 0.680(2) Uiso . . P . 2 . .
H721 H -0.0342 0.4761 0.4171 0.0469 0.680(2) Uiso . . P . 2 . .
H751 H -0.3033 0.3044 0.4588 0.0476 1.0000 Uiso . . . . . . .
H752 H -0.1996 0.2621 0.4737 0.0473 1.0000 Uiso . . . . . . .
H761 H -0.2125 0.4195 0.6047 0.0520 1.0000 Uiso . . . . . . .
H762 H -0.2857 0.3250 0.5932 0.0530 1.0000 Uiso . . . . . . .
H811 H 0.0466 0.2818 0.6690 0.0375 1.0000 Uiso . . . . . . .
H831 H 0.2721 0.3575 0.8931 0.0573 1.0000 Uiso . . . . . . .
H841 H 0.1779 0.4650 0.9596 0.0722 1.0000 Uiso . . . . . . .
H851 H 0.0167 0.4760 0.8801 0.0607 1.0000 Uiso . . . . . . .
H861 H -0.2483 0.2285 0.3419 0.0472 0.680(2) Uiso . . P . 2 . .
H871 H -0.2528 0.1964 0.2017 0.0470 0.680(2) Uiso . . P . 2 . .
H881 H 0.5135 0.3483 0.3817 0.0378 1.0000 Uiso . . . . . . .
H891 H 0.4840 0.3415 0.5056 0.0357 1.0000 Uiso . . . . . . .
H1671 H -0.1585 0.3112 0.0017 0.0540 0.320(2) Uiso . . P . 3 . .
H1672 H -0.2095 0.2075 -0.0499 0.0539 0.320(2) Uiso . . P . 3 . .
H1681 H -0.2688 0.2531 0.0772 0.0528 0.320(2) Uiso . . P . 3 . .
H1682 H -0.1775 0.2008 0.0804 0.0527 0.320(2) Uiso . . P . 3 . .
H1711 H -0.0003 0.4527 0.2957 0.0470 0.320(2) Uiso . . P . 3 . .
H1721 H -0.0150 0.4695 0.4261 0.0450 0.320(2) Uiso . . P . 3 . .
H1861 H -0.2681 0.2361 0.3240 0.0441 0.320(2) Uiso . . P . 3 . .
H1871 H -0.2522 0.2174 0.1862 0.0431 0.320(2) Uiso . . P . 3 . .
H771 H -0.0644 0.3247 0.6054 0.0445 1.0000 Uiso . . . . . . .
H91 H -0.0020 0.1695 0.3329 0.0410 1.0000 Uiso . . . . . . .
H491 H 0.1876 0.2370 0.6229 0.0388 1.0000 Uiso . . . . . . .
H171 H 0.2028 0.3830 0.5040 0.0387 1.0000 Uiso . . . . . . .

loop_
_atom_site_aniso_label
_atom_site_aniso_U_11
_atom_site_aniso_U_22
_atom_site_aniso_U_33
_atom_site_aniso_U_23
_atom_site_aniso_U_13
_atom_site_aniso_U_12
Cl1 0.0329(2) 0.0346(2) 0.0352(2) 0.01714(18) 0.00844(17) 0.00698(17)
Cl2 0.0916(9) 0.0881(9) 0.0844(9) 0.0425(7) -0.0358(7) 0.0143(7)
C3 0.059(2) 0.064(2) 0.067(3) 0.030(2) -0.0039(19) 0.0199(19)
Cl4 0.0759(7) 0.0663(6) 0.0403(5) 0.0108(4) -0.0004(4) 0.0282(5)
Cl5 0.0548(6) 0.0690(7) 0.1020(10) 0.0290(6) 0.0068(6) 0.0145(5)
O6 0.0439(8) 0.0351(7) 0.0358(7) 0.0173(6) 0.0106(6) 0.0089(6)
C7 0.0362(10) 0.0314(9) 0.0421(11) 0.0170(8) 0.0070(8) 0.0031(8)
C8 0.0368(10) 0.0309(9) 0.0461(11) 0.0175(9) -0.0019(9) -0.0017(8)
N9 0.0352(8) 0.0258(7) 0.0339(8) 0.0115(6) -0.0004(6) 0.0012(6)
C10 0.0346(9) 0.0270(9) 0.0320(9) 0.0107(7) 0.0011(7) 0.0070(7)
O11 0.0609(10) 0.0349(8) 0.0315(7) 0.0092(6) -0.0013(7) -0.0017(7)
C12 0.0285(8) 0.0264(8) 0.0328(9) 0.0124(7) 0.0044(7) 0.0086(7)
C13 0.0280(8) 0.0276(8) 0.0310(9) 0.0138(7) 0.0031(7) 0.0065(7)
C14 0.0262(8) 0.0267(8) 0.0313(9) 0.0126(7) 0.0036(7) 0.0073(7)
C15 0.0282(8) 0.0256(8) 0.0327(9) 0.0124(7) 0.0019(7) 0.0065(7)
O16 0.0384(7) 0.0320(7) 0.0391(7) 0.0171(6) -0.0010(6) -0.0030(6)
N17 0.0329(8) 0.0262(7) 0.0308(8) 0.0116(6) 0.0016(6) 0.0021(6)
C18 0.0347(9) 0.0287(9) 0.0306(9) 0.0117(7) 0.0008(7) 0.0050(7)
C19 0.0366(10) 0.0372(10) 0.0333(10) 0.0169(8) 0.0021(8) 0.0069(8)
O20 0.0474(8) 0.0378(7) 0.0312(7) 0.0139(6) 0.0039(6) 0.0152(6)
C21 0.0383(10) 0.0296(9) 0.0313(9) 0.0144(7) 0.0047(7) 0.0058(7)
C22 0.0458(11) 0.0356(10) 0.0290(9) 0.0122(8) 0.0084(8) 0.0098(8)
C23 0.0445(11) 0.0416(11) 0.0265(9) 0.0151(8) 0.0041(8) 0.0059(9)
C24 0.0348(10) 0.0385(10) 0.0347(10) 0.0194(8) 0.0024(8) 0.0053(8)
O25 0.0430(8) 0.0496(9) 0.0396(8) 0.0204(7) -0.0017(6) 0.0116(7)
C26 0.0377(10) 0.0541(13) 0.0447(11) 0.0280(10) 0.0097(9) 0.0190(9)
C27 0.0412(11) 0.0469(12) 0.0424(11) 0.0224(9) 0.0143(9) 0.0188(9)
O28 0.0436(8) 0.0469(8) 0.0512(9) 0.0225(7) 0.0219(7) 0.0187(7)
C29 0.0481(12) 0.0501(13) 0.0593(14) 0.0306(11) 0.0249(11) 0.0203(10)
C30 0.0506(13) 0.0496(13) 0.0620(15) 0.0314(12) 0.0217(11) 0.0233(11)
O31 0.0448(8) 0.0420(8) 0.0573(10) 0.0225(7) 0.0102(7) 0.0202(7)
C32 0.0376(11) 0.0431(12) 0.0644(15) 0.0228(11) 0.0105(10) 0.0181(9)
C33 0.0364(11) 0.0467(12) 0.0661(15) 0.0240(11) 0.0147(10) 0.0138(9)
O34 0.0340(7) 0.0501(9) 0.0639(10) 0.0359(8) 0.0079(7) 0.0071(6)
C35 0.0376(10) 0.0274(9) 0.0429(11) 0.0158(8) 0.0088(8) 0.0056(7)
C36 0.0349(9) 0.0311(9) 0.0373(10) 0.0166(8) 0.0094(8) 0.0018(7)
C37 0.0324(9) 0.0294(9) 0.0384(10) 0.0145(8) 0.0112(8) 0.0041(7)
C38 0.0381(10) 0.0244(8) 0.0308(9) 0.0098(7) 0.0069(7) 0.0036(7)
C39 0.0464(11) 0.0315(9) 0.0333(10) 0.0105(8) 0.0153(8) 0.0071(8)
C40 0.0423(11) 0.0345(10) 0.0454(11) 0.0154(9) 0.0196(9) 0.0124(8)
C41 0.0473(12) 0.0403(11) 0.0318(10) 0.0135(8) 0.0064(8) 0.0151(9)
C42 0.0467(11) 0.0372(10) 0.0266(9) 0.0122(8) 0.0038(8) 0.0114(9)
C43 0.0298(9) 0.0260(8) 0.0337(9) 0.0116(7) 0.0071(7) 0.0080(7)
N44 0.0357(8) 0.0285(7) 0.0307(8) 0.0132(6) 0.0113(6) 0.0117(6)
C45 0.0335(9) 0.0277(8) 0.0302(9) 0.0102(7) 0.0056(7) 0.0093(7)
C46 0.0544(12) 0.0363(10) 0.0350(10) 0.0179(8) 0.0199(9) 0.0146(9)
O47 0.0468(8) 0.0626(10) 0.0443(8) 0.0310(8) 0.0132(7) 0.0265(8)
C48 0.0281(9) 0.0368(10) 0.0362(10) 0.0184(8) 0.0076(7) 0.0069(7)
N49 0.0332(8) 0.0342(8) 0.0349(8) 0.0177(7) 0.0114(6) 0.0130(6)
C50 0.0346(9) 0.0363(10) 0.0423(10) 0.0208(8) 0.0161(8) 0.0138(8)
C51 0.0335(9) 0.0278(9) 0.0391(10) 0.0147(8) 0.0142(8) 0.0075(7)
O52 0.0355(7) 0.0298(6) 0.0324(7) 0.0127(5) 0.0090(5) 0.0013(5)
C53 0.0271(8) 0.0269(8) 0.0310(9) 0.0119(7) 0.0071(7) 0.0084(7)
C54 0.0283(8) 0.0251(8) 0.0360(9) 0.0115(7) 0.0044(7) 0.0039(7)
C55 0.0328(9) 0.0296(9) 0.0316(9) 0.0095(7) 0.0009(7) 0.0050(7)
C56 0.0340(9) 0.0353(9) 0.0307(9) 0.0154(8) 0.0043(7) 0.0081(8)
O57 0.0567(10) 0.0476(9) 0.0313(7) 0.0169(7) 0.0036(7) -0.0063(7)
C58 0.0394(10) 0.0413(11) 0.0368(10) 0.0190(9) 0.0075(8) 0.0083(8)
C59 0.0460(12) 0.0485(12) 0.0391(11) 0.0229(9) 0.0149(9) 0.0176(10)
O60 0.0616(10) 0.0896(13) 0.0307(8) 0.0270(8) 0.0164(7) 0.0407(10)
C61 0.0684(16) 0.0668(15) 0.0339(11) 0.0264(11) 0.0217(11) 0.0306(13)
C62 0.0770(17) 0.0446(12) 0.0332(11) 0.0141(9) 0.0165(11) 0.0254(12)
O63 0.0600(10) 0.0421(8) 0.0305(7) 0.0062(6) 0.0061(7) 0.0142(7)
C64 0.0727(19) 0.0649(18) 0.0454(14) -0.0062(13) -0.0040(13) 0.0132(13)
C65 0.0592(15) 0.0850(19) 0.0325(10) 0.0161(12) 0.0033(10) 0.0156(13)
O66 0.0524(10) 0.1108(16) 0.0487(9) 0.0474(11) 0.0161(8) 0.0302(10)
C67 0.0485(19) 0.059(2) 0.0393(15) 0.0263(16) 0.0026(14) 0.0090(15)
C68 0.0525(19) 0.0449(18) 0.0437(15) 0.0240(14) 0.0104(14) 0.0146(15)
O69 0.0553(17) 0.0427(14) 0.0364(12) 0.0185(12) 0.0110(12) 0.0131(12)
C70 0.036(2) 0.044(2) 0.0358(15) 0.0164(16) 0.0075(16) 0.0176(17)
C71 0.043(3) 0.0430(19) 0.036(2) 0.0211(16) 0.0067(19) 0.0208(17)
C72 0.047(3) 0.036(2) 0.039(2) 0.0175(18) 0.012(2) 0.0199(17)
C73 0.038(4) 0.037(2) 0.0386(15) 0.0194(16) 0.012(3) 0.021(2)
O74 0.0466(8) 0.0403(8) 0.0371(7) 0.0181(6) 0.0096(6) 0.0128(6)
C75 0.0338(10) 0.0450(11) 0.0475(11) 0.0242(9) 0.0095(8) 0.0150(8)
C76 0.0433(11) 0.0551(13) 0.0500(11) 0.0301(10) 0.0185(10) 0.0274(10)
N77 0.0391(9) 0.0388(9) 0.0407(9) 0.0187(7) 0.0141(7) 0.0199(7)
C78 0.0415(10) 0.0324(9) 0.0432(11) 0.0181(8) 0.0182(9) 0.0151(8)
O79 0.0619(10) 0.0610(10) 0.0512(9) 0.0225(8) 0.0266(8) 0.0391(9)
C80 0.0379(10) 0.0317(9) 0.0349(10) 0.0129(8) 0.0126(8) 0.0097(8)
C81 0.0347(9) 0.0293(9) 0.0299(9) 0.0112(7) 0.0096(7) 0.0080(7)
C82 0.0335(9) 0.0341(9) 0.0316(9) 0.0145(8) 0.0092(7) 0.0073(7)
C83 0.0461(12) 0.0543(13) 0.0339(11) 0.0124(10) 0.0039(9) 0.0160(10)
C84 0.0663(16) 0.0618(16) 0.0324(11) 0.0018(11) 0.0040(11) 0.0242(13)
C85 0.0588(14) 0.0474(13) 0.0399(12) 0.0061(10) 0.0143(10) 0.0232(11)
C86 0.039(2) 0.0432(19) 0.037(3) 0.0172(16) 0.0043(19) 0.0145(16)
C87 0.040(2) 0.044(2) 0.038(2) 0.0193(17) 0.0042(16) 0.0153(15)
C88 0.0283(9) 0.0301(9) 0.0351(9) 0.0148(8) 0.0041(7) 0.0041(7)
C89 0.0258(8) 0.0276(8) 0.0319(9) 0.0105(7) 0.0043(7) 0.0047(7)
C167 0.043(2) 0.053(4) 0.038(3) 0.023(3) 0.002(2) 0.007(3)
C168 0.036(3) 0.062(4) 0.034(3) 0.020(3) 0.002(2) 0.013(3)
O169 0.047(3) 0.042(3) 0.037(2) 0.018(2) 0.014(2) 0.012(2)
C170 0.033(4) 0.051(5) 0.035(3) 0.020(3) 0.011(3) 0.023(4)
C171 0.041(5) 0.053(5) 0.032(3) 0.019(3) 0.002(3) 0.030(4)
C172 0.044(5) 0.052(5) 0.036(3) 0.026(4) 0.004(3) 0.030(3)
C173 0.039(9) 0.062(8) 0.034(2) 0.020(4) 0.005(6) 0.020(5)
C186 0.030(4) 0.066(6) 0.027(3) 0.025(3) 0.003(3) 0.020(3)
C187 0.035(4) 0.061(6) 0.026(3) 0.024(3) 0.009(3) 0.022(3)

loop_
_atom_type_symbol
_atom_type_scat_dispersion_real
_atom_type_scat_dispersion_imag
_atom_type_scat_Cromer_Mann_a1
_atom_type_scat_Cromer_Mann_b1
_atom_type_scat_Cromer_Mann_a2
_atom_type_scat_Cromer_Mann_b2
_atom_type_scat_Cromer_Mann_a3
_atom_type_scat_Cromer_Mann_b3
_atom_type_scat_Cromer_Mann_a4
_atom_type_scat_Cromer_Mann_b4
_atom_type_scat_Cromer_Mann_c
_atom_type_scat_source
C 0.0033 0.0016 2.3100 20.8439 1.0200 10.2075 1.5886 0.5687 0.8650 51.6512 0.2156 'International Tables Vol C 4.2.6.8 and 6.1.1.4'
H 0.0000 0.0000 0.4930 10.5109 0.3229 26.1257 0.1402 3.1424 0.0408 57.7998 0.0030 'International Tables Vol C 4.2.6.8 and 6.1.1.4'
Cl 0.1484 0.1585 11.4604 0.0104 7.1964 1.1662 6.2556 18.5194 1.6455 47.7784 -9.5574 'International Tables Vol C 4.2.6.8 and 6.1.1.4'
N 0.0061 0.0033 12.2126 0.0057 3.1322 9.8933 2.0125 28.9975 1.1663 0.5826 -11.5290 'International Tables Vol C 4.2.6.8 and 6.1.1.4'
O 0.0106 0.0060 3.0485 13.2771 2.2868 5.7011 1.5463 0.3239 0.8670 32.9089 0.2508 'International Tables Vol C 4.2.6.8 and 6.1.1.4'

loop_
_geom_angle_atom_site_label_1
_geom_angle_site_symmetry_1
_geom_angle_atom_site_label_2
_geom_angle_site_symmetry_2
_geom_angle_atom_site_label_3
_geom_angle_site_symmetry_3
_geom_angle
_geom_angle_publ_flag
Cl2 . C3 . Cl4 . 109.11(16) yes
Cl2 . C3 . Cl5 . 109.76(15) yes
Cl4 . C3 . Cl5 . 110.05(16) yes
Cl2 . C3 . H31 . 109.4 no
Cl4 . C3 . H31 . 110.0 no
Cl5 . C3 . H31 . 108.5 no
C7 . O6 . C38 . 117.41(15) yes
O6 . C7 . C8 . 107.63(17) yes
O6 . C7 . H71 . 110.0 no
C8 . C7 . H71 . 108.3 no
O6 . C7 . H72 . 110.2 no
C8 . C7 . H72 . 110.5 no
H71 . C7 . H72 . 110.0 no
C7 . C8 . N9 . 111.47(16) yes
C7 . C8 . H81 . 109.9 no
N9 . C8 . H81 . 108.1 no
C7 . C8 . H82 . 110.3 no
N9 . C8 . H82 . 107.0 no
H81 . C8 . H82 . 110.0 no
C8 . N9 . C10 . 121.67(16) yes
C8 . N9 . H91 . 117.8 no
C10 . N9 . H91 . 120.3 no
N9 . C10 . O11 . 123.89(18) yes
N9 . C10 . C12 . 116.71(16) yes
O11 . C10 . C12 . 119.39(18) yes
C10 . C12 . C13 . 124.17(17) yes
C10 . C12 . C45 . 116.75(16) yes
C13 . C12 . C45 . 119.08(16) yes
C12 . C13 . C14 . 119.80(17) yes
C12 . C13 . H131 . 120.5 no
C14 . C13 . H131 . 119.7 no
C13 . C14 . C15 . 124.31(16) yes
C13 . C14 . C43 . 118.57(16) yes
C15 . C14 . C43 . 117.11(16) yes
C14 . C15 . O16 . 119.34(17) yes
C14 . C15 . N17 . 117.45(15) yes
O16 . C15 . N17 . 123.21(17) yes
C15 . N17 . C18 . 119.82(15) yes
C15 . N17 . H171 . 121.2 no
C18 . N17 . H171 . 118.7 no
N17 . C18 . C19 . 109.78(15) yes
N17 . C18 . H181 . 109.7 no
C19 . C18 . H181 . 108.2 no
N17 . C18 . H182 . 110.3 no
C19 . C18 . H182 . 109.7 no
H181 . C18 . H182 . 109.1 no
C18 . C19 . O20 . 110.79(16) yes
C18 . C19 . H191 . 108.9 no
O20 . C19 . H191 . 107.8 no
C18 . C19 . H192 . 110.0 no
O20 . C19 . H192 . 109.9 no
H191 . C19 . H192 . 109.4 no
C19 . O20 . C21 . 117.08(15) yes
O20 . C21 . C22 . 115.83(17) yes
O20 . C21 . C42 . 124.96(17) yes
C22 . C21 . C42 . 119.20(18) yes
C21 . C22 . C23 . 120.31(19) yes
C21 . C22 . H221 . 118.5 no
C23 . C22 . H221 . 121.2 no
C22 . C23 . C24 . 120.63(18) yes
C22 . C23 . H231 . 120.6 no
C24 . C23 . H231 . 118.7 no
C23 . C24 . O25 . 116.68(18) yes
C23 . C24 . C41 . 119.07(19) yes
O25 . C24 . C41 . 124.23(19) yes
C24 . O25 . C26 . 116.32(16) yes
O25 . C26 . C27 . 109.29(17) yes
O25 . C26 . H261 . 107.2 no
C27 . C26 . H261 . 110.7 no
O25 . C26 . H262 . 110.1 no
C27 . C26 . H262 . 112.0 no
H261 . C26 . H262 . 107.4 no
C26 . C27 . O28 . 108.90(17) yes
C26 . C27 . H271 . 110.1 no
O28 . C27 . H271 . 108.7 no
C26 . C27 . H272 . 110.0 no
O28 . C27 . H272 . 109.9 no
H271 . C27 . H272 . 109.2 no
C27 . O28 . C29 . 111.52(16) yes
O28 . C29 . C30 . 109.27(18) yes
O28 . C29 . H291 . 109.5 no
C30 . C29 . H291 . 108.4 no
O28 . C29 . H292 . 110.2 no
C30 . C29 . H292 . 109.5 no
H291 . C29 . H292 . 110.1 no
C29 . C30 . O31 . 109.92(19) yes
C29 . C30 . H301 . 109.7 no
O31 . C30 . H301 . 110.7 no
C29 . C30 . H302 . 108.1 no
O31 . C30 . H302 . 110.1 no
H301 . C30 . H302 . 108.2 no
C30 . O31 . C32 . 110.68(17) yes
O31 . C32 . C33 . 109.75(18) yes
O31 . C32 . H322 . 109.7 no
C33 . C32 . H322 . 109.5 no
O31 . C32 . H321 . 110.7 no
C33 . C32 . H321 . 109.3 no
H322 . C32 . H321 . 107.9 no
C32 . C33 . O34 . 108.6(2) yes
C32 . C33 . H331 . 109.1 no
O34 . C33 . H331 . 108.1 no
C32 . C33 . H332 . 111.0 no
O34 . C33 . H332 . 110.2 no
H331 . C33 . H332 . 109.8 no
C33 . O34 . C35 . 117.31(17) yes
O34 . C35 . C36 . 116.04(18) yes
O34 . C35 . C40 . 124.00(19) yes
C36 . C35 . C40 . 119.94(19) yes
C35 . C36 . C37 . 120.44(18) yes
C35 . C36 . H361 . 118.8 no
C37 . C36 . H361 . 120.8 no
C36 . C37 . C38 . 119.61(18) yes
C36 . C37 . H371 . 120.2 no
C38 . C37 . H371 . 120.2 no
C37 . C38 . O6 . 124.29(18) yes
C37 . C38 . C39 . 119.59(19) yes
O6 . C38 . C39 . 116.10(17) yes
C38 . C39 . C40 . 120.66(18) yes
C38 . C39 . H391 . 119.0 no
C40 . C39 . H391 . 120.3 no
C35 . C40 . C39 . 119.65(19) yes
C35 . C40 . H401 . 121.1 no
C39 . C40 . H401 . 119.3 no
C24 . C41 . C42 . 120.41(19) yes
C24 . C41 . H411 . 120.1 no
C42 . C41 . H411 . 119.5 no
C41 . C42 . C21 . 120.36(18) yes
C41 . C42 . H421 . 119.0 no
C21 . C42 . H421 . 120.7 no
C14 . C43 . N44 . 121.24(16) yes
C14 . C43 . H431 . 120.9 no
N44 . C43 . H431 . 117.9 no
C43 . N44 . C45 . 120.91(16) yes
C43 . N44 . C46 . 118.93(16) yes
C45 . N44 . C46 . 120.16(16) yes
C12 . C45 . N44 . 120.40(17) yes
C12 . C45 . H451 . 121.6 no
N44 . C45 . H451 . 118.0 no
N44 . C46 . H462 . 109.3 no
N44 . C46 . H461 . 108.4 no
H462 . C46 . H461 . 111.2 no
N44 . C46 . H463 . 109.9 no
H462 . C46 . H463 . 109.3 no
H461 . C46 . H463 . 108.8 no
O47 . C48 . N49 . 121.56(18) yes
O47 . C48 . C82 . 121.56(18) yes
N49 . C48 . C82 . 116.88(16) yes
C48 . N49 . C50 . 121.00(16) yes
C48 . N49 . H491 . 120.8 no
C50 . N49 . H491 . 118.2 no
N49 . C50 . C51 . 109.91(16) yes
N49 . C50 . H502 . 108.7 no
C51 . C50 . H502 . 110.9 no
N49 . C50 . H501 . 109.7 no
C51 . C50 . H501 . 109.0 no
H502 . C50 . H501 . 108.6 no
C50 . C51 . O52 . 107.05(15) yes
C50 . C51 . H511 . 111.1 no
O52 . C51 . H511 . 110.2 no
C50 . C51 . H512 . 109.6 no
O52 . C51 . H512 . 109.5 no
H511 . C51 . H512 . 109.3 no
C51 . O52 . C53 . 116.60(14) yes
O52 . C53 . C54 . 124.04(16) yes
O52 . C53 . C89 . 116.40(16) yes
C54 . C53 . C89 . 119.54(17) yes
C53 . C54 . C55 . 119.92(17) yes
C53 . C54 . H541 . 120.5 no
C55 . C54 . H541 . 119.6 no
C54 . C55 . C56 . 120.65(17) yes
C54 . C55 . H551 . 120.4 no
C56 . C55 . H551 . 118.9 no
C55 . C56 . O57 . 115.59(17) yes
C55 . C56 . C88 . 119.42(18) yes
O57 . C56 . C88 . 124.99(17) yes
C56 . O57 . C58 . 117.90(16) yes
O57 . C58 . C59 . 107.49(17) yes
O57 . C58 . H581 . 108.8 no
C59 . C58 . H581 . 111.2 no
O57 . C58 . H582 . 109.8 no
C59 . C58 . H582 . 110.1 no
H581 . C58 . H582 . 109.3 no
C58 . C59 . O60 . 108.81(17) yes
C58 . C59 . H591 . 108.7 no
O60 . C59 . H591 . 109.6 no
C58 . C59 . H592 . 111.6 no
O60 . C59 . H592 . 108.7 no
H591 . C59 . H592 . 109.5 no
C59 . O60 . C61 . 113.72(18) yes
O60 . C61 . C62 . 110.0(2) yes
O60 . C61 . H611 . 108.0 no
C62 . C61 . H611 . 109.9 no
O60 . C61 . H612 . 109.7 no
C62 . C61 . H612 . 109.0 no
H611 . C61 . H612 . 110.2 no
C61 . C62 . O63 . 110.40(19) yes
C61 . C62 . H621 . 109.1 no
O63 . C62 . H621 . 110.3 no
C61 . C62 . H622 . 109.2 no
O63 . C62 . H622 . 110.6 no
H621 . C62 . H622 . 107.2 no
C62 . O63 . C64 . 110.13(19) yes
O63 . C64 . C65 . 110.27(19) yes
O63 . C64 . H642 . 110.1 no
C65 . C64 . H642 . 109.8 no
O63 . C64 . H641 . 109.2 no
C65 . C64 . H641 . 109.0 no
H642 . C64 . H641 . 108.5 no
C64 . C65 . O66 . 109.8(2) yes
C64 . C65 . H652 . 110.9 no
O66 . C65 . H652 . 110.6 no
C64 . C65 . H651 . 108.2 no
O66 . C65 . H651 . 107.4 no
H652 . C65 . H651 . 109.9 no
C65 . O66 . C67 . 110.11(19) yes
O66 . C67 . C68 . 109.8(2) yes
O66 . C67 . H672 . 110.3 no
C68 . C67 . H672 . 109.4 no
O66 . C67 . H671 . 107.2 no
C68 . C67 . H671 . 111.9 no
H672 . C67 . H671 . 108.2 no
C67 . C68 . O69 . 107.1(2) yes
C67 . C68 . H682 . 109.0 no
O69 . C68 . H682 . 109.5 no
C67 . C68 . H681 . 110.4 no
O69 . C68 . H681 . 109.8 no
H682 . C68 . H681 . 110.9 no
C68 . O69 . C70 . 115.7(3) yes
O69 . C70 . C71 . 122.8(3) yes
O69 . C70 . C87 . 117.4(3) yes
C71 . C70 . C87 . 119.8(3) yes
C70 . C71 . C72 . 118.9(3) yes
C70 . C71 . H711 . 121.6 no
C72 . C71 . H711 . 119.5 no
C71 . C72 . C73 . 119.8(3) yes
C71 . C72 . H721 . 121.2 no
C73 . C72 . H721 . 119.0 no
C72 . C73 . O74 . 117.0(2) yes
C72 . C73 . C86 . 120.0(3) yes
O74 . C73 . C86 . 123.0(3) yes
C73 . O74 . C75 . 114.4(2) yes
O74 . C75 . C76 . 107.44(17) yes
O74 . C75 . H751 . 110.3 no
C76 . C75 . H751 . 109.6 no
O74 . C75 . H752 . 110.3 no
C76 . C75 . H752 . 110.0 no
H751 . C75 . H752 . 109.2 no
C75 . C76 . N77 . 112.32(17) yes
C75 . C76 . H761 . 110.4 no
N77 . C76 . H761 . 108.1 no
C75 . C76 . H762 . 108.1 no
N77 . C76 . H762 . 108.7 no
H761 . C76 . H762 . 109.1 no
C76 . N77 . C78 . 119.77(17) yes
C76 . N77 . H771 . 118.0 no
C78 . N77 . H771 . 122.1 no
N77 . C78 . O79 . 121.0(2) yes
N77 . C78 . C80 . 118.34(17) yes
O79 . C78 . C80 . 120.66(19) yes
C78 . C80 . C81 . 122.69(17) yes
C78 . C80 . C85 . 118.56(18) yes
C81 . C80 . C85 . 118.75(19) yes
C80 . C81 . C82 . 120.73(18) yes
C80 . C81 . H811 . 119.4 no
C82 . C81 . H811 . 119.8 no
C48 . C82 . C81 . 122.26(17) yes
C48 . C82 . C83 . 118.11(18) yes
C81 . C82 . C83 . 119.63(19) yes
C82 . C83 . C84 . 120.2(2) yes
C82 . C83 . H831 . 119.0 no
C84 . C83 . H831 . 120.8 no
C83 . C84 . C85 . 119.9(2) yes
C83 . C84 . H841 . 121.0 no
C85 . C84 . H841 . 119.1 no
C80 . C85 . C84 . 120.8(2) yes
C80 . C85 . H851 . 119.5 no
C84 . C85 . H851 . 119.7 no
C73 . C86 . C87 . 120.1(3) yes
C73 . C86 . H861 . 121.3 no
C87 . C86 . H861 . 118.6 no
C70 . C87 . C86 . 121.4(3) yes
C70 . C87 . H871 . 117.7 no
C86 . C87 . H871 . 120.8 no
C56 . C88 . C89 . 119.86(17) yes
C56 . C88 . H881 . 121.2 no
C89 . C88 . H881 . 118.9 no
C88 . C89 . C53 . 120.50(17) yes
C88 . C89 . H891 . 120.2 no
C53 . C89 . H891 . 119.4 no
O66 . C167 . C168 . 107.9(3) yes
O66 . C167 . H1671 . 106.9 no
C168 . C167 . H1671 . 108.7 no
O66 . C167 . H1672 . 113.5 no
C168 . C167 . H1672 . 110.6 no
H1671 . C167 . H1672 . 109.0 no
C167 . C168 . O169 . 107.1(4) yes
C167 . C168 . H1681 . 110.3 no
O169 . C168 . H1681 . 111.1 no
C167 . C168 . H1682 . 109.3 no
O169 . C168 . H1682 . 110.6 no
H1681 . C168 . H1682 . 108.3 no
C168 . O169 . C170 . 113.8(4) yes
O169 . C170 . C171 . 118.0(4) yes
O169 . C170 . C187 . 122.3(4) yes
C171 . C170 . C187 . 119.7(5) yes
C170 . C171 . C172 . 121.9(4) yes
C170 . C171 . H1711 . 118.3 no
C172 . C171 . H1711 . 119.8 no
C171 . C172 . C173 . 122.2(4) yes
C171 . C172 . H1721 . 119.1 no
C173 . C172 . H1721 . 118.6 no
O74 . C173 . C172 . 115.8(4) yes
O74 . C173 . C186 . 124.3(4) yes
C172 . C173 . C186 . 119.9(4) yes
C173 . C186 . C187 . 117.9(4) yes
C173 . C186 . H1861 . 121.0 no
C187 . C186 . H1861 . 121.1 no
C186 . C187 . C170 . 118.4(4) yes
C186 . C187 . H1871 . 120.9 no
C170 . C187 . H1871 . 120.8 no

loop_
_geom_bond_atom_site_label_1
_geom_bond_site_symmetry_1
_geom_bond_atom_site_label_2
_geom_bond_site_symmetry_2
_geom_bond_distance
_geom_bond_publ_flag
Cl2 . C3 . 1.754(3) yes
C3 . Cl4 . 1.742(3) yes
C3 . Cl5 . 1.792(3) yes
C3 . H31 . 1.041 no
O6 . C7 . 1.431(3) yes
O6 . C38 . 1.376(2) yes
C7 . C8 . 1.505(3) yes
C7 . H71 . 0.994 no
C7 . H72 . 0.985 no
C8 . N9 . 1.454(2) yes
C8 . H81 . 0.979 no
C8 . H82 . 0.978 no
N9 . C10 . 1.337(3) yes
N9 . H91 . 0.869 no
C10 . O11 . 1.227(2) yes
C10 . C12 . 1.504(2) yes
C12 . C13 . 1.388(2) yes
C12 . C45 . 1.383(3) yes
C13 . C14 . 1.393(2) yes
C13 . H131 . 0.962 no
C14 . C15 . 1.507(2) yes
C14 . C43 . 1.377(3) yes
C15 . O16 . 1.227(2) yes
C15 . N17 . 1.337(2) yes
N17 . C18 . 1.456(2) yes
N17 . H171 . 0.855 no
C18 . C19 . 1.517(3) yes
C18 . H181 . 0.966 no
C18 . H182 . 0.976 no
C19 . O20 . 1.431(2) yes
C19 . H191 . 0.982 no
C19 . H192 . 0.982 no
O20 . C21 . 1.382(2) yes
C21 . C22 . 1.392(3) yes
C21 . C42 . 1.380(3) yes
C22 . C23 . 1.383(3) yes
C22 . H221 . 0.946 no
C23 . C24 . 1.386(3) yes
C23 . H231 . 0.958 no
C24 . O25 . 1.382(2) yes
C24 . C41 . 1.385(3) yes
O25 . C26 . 1.436(3) yes
C26 . C27 . 1.510(3) yes
C26 . H261 . 0.971 no
C26 . H262 . 0.986 no
C27 . O28 . 1.417(3) yes
C27 . H271 . 0.994 no
C27 . H272 . 0.978 no
O28 . C29 . 1.425(3) yes
C29 . C30 . 1.497(3) yes
C29 . H291 . 0.985 no
C29 . H292 . 1.009 no
C30 . O31 . 1.423(3) yes
C30 . H301 . 0.993 no
C30 . H302 . 0.986 no
O31 . C32 . 1.415(3) yes
C32 . C33 . 1.492(4) yes
C32 . H322 . 1.001 no
C32 . H321 . 0.998 no
C33 . O34 . 1.430(3) yes
C33 . H331 . 0.999 no
C33 . H332 . 0.995 no
O34 . C35 . 1.379(3) yes
C35 . C36 . 1.383(3) yes
C35 . C40 . 1.388(3) yes
C36 . C37 . 1.389(3) yes
C36 . H361 . 0.954 no
C37 . C38 . 1.389(3) yes
C37 . H371 . 0.937 no
C38 . C39 . 1.390(3) yes
C39 . C40 . 1.380(3) yes
C39 . H391 . 0.963 no
C40 . H401 . 0.942 no
C41 . C42 . 1.393(3) yes
C41 . H411 . 0.953 no
C42 . H421 . 0.953 no
C43 . N44 . 1.345(2) yes
C43 . H431 . 0.943 no
N44 . C45 . 1.350(2) yes
N44 . C46 . 1.484(2) yes
C45 . H451 . 0.934 no
C46 . H462 . 0.967 no
C46 . H461 . 0.962 no
C46 . H463 . 0.964 no
O47 . C48 . 1.229(2) yes
C48 . N49 . 1.341(2) yes
C48 . C82 . 1.498(3) yes
N49 . C50 . 1.449(2) yes
N49 . H491 . 0.876 no
C50 . C51 . 1.506(3) yes
C50 . H502 . 0.984 no
C50 . H501 . 1.000 no
C51 . O52 . 1.429(2) yes
C51 . H511 . 0.994 no
C51 . H512 . 0.999 no
O52 . C53 . 1.376(2) yes
C53 . C54 . 1.391(2) yes
C53 . C89 . 1.386(2) yes
C54 . C55 . 1.381(3) yes
C54 . H541 . 0.928 no
C55 . C56 . 1.389(3) yes
C55 . H551 . 0.942 no
C56 . O57 . 1.369(2) yes
C56 . C88 . 1.391(3) yes
O57 . C58 . 1.415(3) yes
C58 . C59 . 1.499(3) yes
C58 . H581 . 0.978 no
C58 . H582 . 0.993 no
C59 . O60 . 1.404(3) yes
C59 . H591 . 0.981 no
C59 . H592 . 0.969 no
O60 . C61 . 1.421(3) yes
C61 . C62 . 1.484(4) yes
C61 . H611 . 0.975 no
C61 . H612 . 0.993 no
C62 . O63 . 1.417(3) yes
C62 . H621 . 1.000 no
C62 . H622 . 1.005 no
O63 . C64 . 1.420(3) yes
C64 . C65 . 1.489(4) yes
C64 . H642 . 0.982 no
C64 . H641 . 0.985 no
C65 . O66 . 1.416(3) yes
C65 . H652 . 1.017 no
C65 . H651 . 0.979 no
O66 . C67 . 1.493(4) yes
C67 . C68 . 1.518(5) yes
C67 . H672 . 0.964 no
C67 . H671 . 0.983 no
C68 . O69 . 1.420(4) yes
C68 . H682 . 0.971 no
C68 . H681 . 0.979 no
O69 . C70 . 1.372(5) yes
C70 . C71 . 1.403(5) yes
C70 . C87 . 1.385(5) yes
C71 . C72 . 1.404(9) yes
C71 . H711 . 0.939 no
C72 . C73 . 1.418(10) yes
C72 . H721 . 0.951 no
C73 . O74 . 1.355(7) yes
C73 . C86 . 1.369(9) yes
O74 . C75 . 1.429(2) yes
C75 . C76 . 1.502(3) yes
C75 . H751 . 0.994 no
C75 . H752 . 0.982 no
C76 . N77 . 1.452(3) yes
C76 . H761 . 0.977 no
C76 . H762 . 0.988 no
N77 . C78 . 1.338(3) yes
N77 . H771 . 0.877 no
C78 . O79 . 1.234(2) yes
C78 . C80 . 1.496(3) yes
C80 . C81 . 1.395(3) yes
C80 . C85 . 1.394(3) yes
C81 . C82 . 1.387(3) yes
C81 . H811 . 0.935 no
C82 . C83 . 1.393(3) yes
C83 . C84 . 1.383(3) yes
C83 . H831 . 0.959 no
C84 . C85 . 1.384(4) yes
C84 . H841 . 0.958 no
C85 . H851 . 0.947 no
C86 . C87 . 1.379(6) yes
C86 . H861 . 0.949 no
C87 . H871 . 0.957 no
C88 . C89 . 1.388(3) yes
C88 . H881 . 0.948 no
C89 . H891 . 0.966 no
C167 . C168 . 1.496(8) yes
C167 . H1671 . 0.968 no
C167 . H1672 . 0.976 no
C168 . O169 . 1.436(7) yes
C168 . H1681 . 0.972 no
C168 . H1682 . 0.964 no
O169 . C170 . 1.421(11) yes
C170 . C171 . 1.367(12) yes
C170 . C187 . 1.395(12) yes
C171 . C172 . 1.34(2) yes
C171 . H1711 . 0.938 no
C172 . C173 . 1.31(2) yes
C172 . H1721 . 0.940 no
C173 . C186 . 1.449(19) yes
C186 . C187 . 1.415(11) yes
C186 . H1861 . 0.936 no
C187 . H1871 . 0.951 no

loop_
_geom_hbond_atom_site_label_D
_geom_hbond_site_symmetry_D
_geom_hbond_atom_site_label_H
_geom_hbond_site_symmetry_H
_geom_hbond_atom_site_label_A
_geom_hbond_site_symmetry_A
_geom_hbond_angle_DHA
_geom_hbond_distance_DH
_geom_hbond_distance_HA
_geom_hbond_distance_DA
_geom_hbond_publ_flag
C3 . H31 . C168 2_555 127 1.04 2.25 2.989(5) yes
C27 . H272 . O47 . 154 0.98 2.50 3.405(5) yes
C40 . H401 . O28 2_656 144 0.94 2.53 3.341(5) yes
C46 . H462 . O63 . 149 0.97 2.42 3.287(5) yes
C46 . H461 . O79 2_566 158 0.96 2.32 3.237(5) yes
C62 . H621 . O47 1_554 140 1.00 2.52 3.347(5) yes
C64 . H642 . O6 2_555 136 0.98 2.51 3.292(5) yes
C89 . H891 . O16 2_666 125 0.97 2.53 3.186(5) yes
C168 . H1682 . C3 2_555 137 0.96 2.21 2.989(5) yes
C72 . H1721 . O74 2_566 159 1.04 2.58 3.572(5) yes
C172 . H1721 . O74 2_566 164 0.94 2.58 3.491(5) yes
C87 . H1871 . C168 . 120 0.99 2.42 3.045(5) yes
